data_1517706
loop_
_publ_author_name
'Bozidar Cobeljic'
'Andrej Pevec'
'Iztok Turel'
'Marcel Swart'
'Dragana Mitic'
'Marina Milenkovic'
'Ivanka Markovic'
'Maja Jovanovic'
'Dusan Sladic'
'Marko Jeremic'
'Katarina Andelkovic'

_publ_section_title
;
 Synthesis, characterization, DFT calculations and biological activity of
 derivatives of 3-acetylpyridine and the zinc(II) complex with the
 condensation product of 3-acetylpyridine and semicarbazide
;
_journal_name_full
;
Inorganica Chimica Acta
;
_journal_page_first 5
_journal_page_last 12
_journal_volume 404
_journal_year 2013
_chemical_formula_sum 'C8 H15 Cl N4 O3'
_chemical_formula_weight 250.69
_space_group_IT_number 2
_symmetry_cell_setting triclinic
_symmetry_space_group_name_Hall '-P 1'
_symmetry_space_group_name_H-M 'P -1'
_atom_sites_solution_hydrogens geom
_atom_sites_solution_primary direct
_atom_sites_solution_secondary difmap
_cell_angle_alpha 113.504(2)
_cell_angle_beta 94.574(3)
_cell_angle_gamma 100.428(3)
_cell_formula_units_Z 2
_cell_length_a 6.6772(3)
_cell_length_b 8.9768(3)
_cell_length_c 11.0700(5)
_cell_measurement_temperature 293(2)
_cell_volume 589.88(4)
_computing_structure_refinement 'SHELXL-97 (Sheldrick, 2008)'
_diffrn_ambient_temperature 293(2)
_diffrn_measured_fraction_theta_full 0.970
_diffrn_measured_fraction_theta_max 0.970
_diffrn_radiation_monochromator graphite
_diffrn_radiation_source 'fine-focus sealed tube'
_diffrn_radiation_type MoK\a
_diffrn_radiation_wavelength 0.71073
_diffrn_reflns_av_R_equivalents 0.0179
_diffrn_reflns_av_sigmaI/netI 0.0313
_diffrn_reflns_limit_h_max 7
_diffrn_reflns_limit_h_min -8
_diffrn_reflns_limit_k_max 11
_diffrn_reflns_limit_k_min -11
_diffrn_reflns_limit_l_max 14
_diffrn_reflns_limit_l_min -14
_diffrn_reflns_number 4387
_diffrn_reflns_theta_full 27.50
_diffrn_reflns_theta_max 27.50
_diffrn_reflns_theta_min 3.15
_exptl_absorpt_coefficient_mu 0.324
_exptl_absorpt_correction_T_max 0.9840
_exptl_absorpt_correction_T_min 0.9381
_exptl_crystal_density_diffrn 1.411
_exptl_crystal_density_method 'not measured'
_exptl_crystal_F_000 264
_exptl_crystal_size_max 0.20
_exptl_crystal_size_mid 0.05
_exptl_crystal_size_min 0.05
_refine_diff_density_max 0.574
_refine_diff_density_min -0.325
_refine_diff_density_rms 0.068
_refine_ls_extinction_method none
_refine_ls_goodness_of_fit_ref 1.178
_refine_ls_hydrogen_treatment mixed
_refine_ls_matrix_type full
_refine_ls_number_parameters 170
_refine_ls_number_reflns 2638
_refine_ls_number_restraints 8
_refine_ls_restrained_S_all 1.178
_refine_ls_R_factor_all 0.0682
_refine_ls_R_factor_gt 0.0571
_refine_ls_shift/su_max 0.000
_refine_ls_shift/su_mean 0.000
_refine_ls_structure_factor_coef Fsqd
_refine_ls_weighting_details 'calc w=1/[\s^2^(Fo^2^)+(0.0540P)^2^+0.6532P] where P=(Fo^2^+2Fc^2^)/3'
_refine_ls_weighting_scheme calc
_refine_ls_wR_factor_gt 0.1530
_refine_ls_wR_factor_ref 0.1594
_reflns_number_gt 2190
_reflns_number_total 2638
_reflns_threshold_expression >2\s(I)
_cod_data_source_file ICA-2013-404-5-12-2.cif
_cod_data_source_block k2188
_cod_original_sg_symbol_H-M P-1
_cod_database_code 1517706

loop_
_symmetry_equiv_pos_as_xyz
'x, y, z'
'-x, -y, -z'

loop_
_atom_site_label
_atom_site_type_symbol
_atom_site_fract_x
_atom_site_fract_y
_atom_site_fract_z
_atom_site_U_iso_or_equiv
_atom_site_adp_type
_atom_site_occupancy
_atom_site_symmetry_multiplicity
_atom_site_calc_flag
_atom_site_refinement_flags
Cl1 Cl 0.05964(13) 0.98429(9) 0.78389(8) 0.0464(2) Uani 1 1 d .
N1 N 0.2651(4) 0.5379(3) 0.5920(2) 0.0372(5) Uani 1 1 d D
H1N H 0.278(5) 0.600(4) 0.550(3) 0.045 Uiso 1 1 d D
N2 N 0.2507(3) 0.5059(3) 1.0034(2) 0.0303(5) Uani 1 1 d .
N3 N 0.2678(4) 0.5675(3) 1.1389(2) 0.0334(5) Uani 1 1 d D
H2N H 0.281(5) 0.672(2) 1.192(3) 0.040 Uiso 1 1 d D
N4 N 0.1740(4) 0.2953(3) 1.1146(2) 0.0431(6) Uani 1 1 d D
H3N H 0.164(5) 0.265(4) 1.0296(19) 0.052 Uiso 1 1 d D
H4N H 0.130(5) 0.226(4) 1.148(3) 0.052 Uiso 1 1 d D
O1 O 0.2361(4) 0.5138(3) 1.31903(19) 0.0453(5) Uani 1 1 d .
C1 C 0.2246(5) 0.3729(4) 0.5251(3) 0.0427(7) Uani 1 1 d .
H1 H 0.2101 0.3238 0.4324 0.051 Uiso 1 1 calc R
C2 C 0.2046(5) 0.2763(4) 0.5950(3) 0.0448(7) Uani 1 1 d .
H2 H 0.1758 0.1605 0.5500 0.054 Uiso 1 1 calc R
C3 C 0.2274(5) 0.3518(3) 0.7324(3) 0.0374(6) Uani 1 1 d .
H3 H 0.2145 0.2862 0.7798 0.045 Uiso 1 1 calc R
C4 C 0.2697(4) 0.5254(3) 0.8014(2) 0.0279(5) Uani 1 1 d .
C5 C 0.2885(4) 0.6162(3) 0.7258(3) 0.0340(6) Uani 1 1 d .
H5 H 0.3174 0.7322 0.7677 0.041 Uiso 1 1 calc R
C6 C 0.2941(4) 0.6080(3) 0.9493(2) 0.0293(5) Uani 1 1 d .
C7 C 0.3648(5) 0.7945(3) 1.0227(3) 0.0436(7) Uani 1 1 d .
H7A H 0.2469 0.8422 1.0405 0.065 Uiso 1 1 calc R
H7B H 0.4406 0.8378 0.9690 0.065 Uiso 1 1 calc R
H7C H 0.4521 0.8227 1.1056 0.065 Uiso 1 1 calc R
C8 C 0.2242(4) 0.4581(3) 1.1966(2) 0.0325(6) Uani 1 1 d .
O1W O 0.2926(4) 0.9093(3) 0.3439(2) 0.0472(5) Uani 1 1 d D
H1W H 0.187(4) 0.938(5) 0.304(3) 0.057 Uiso 1 1 d D
H2W H 0.412(4) 0.994(4) 0.362(4) 0.057 Uiso 1 1 d D
O2W O 0.6625(4) 1.1543(3) 0.4273(2) 0.0484(5) Uani 1 1 d D
H3W H 0.762(5) 1.108(4) 0.380(3) 0.058 Uiso 1 1 d D
H4W H 0.704(6) 1.157(5) 0.511(2) 0.058 Uiso 1 1 d D

loop_
_atom_site_aniso_label
_atom_site_aniso_U_11
_atom_site_aniso_U_22
_atom_site_aniso_U_33
_atom_site_aniso_U_23
_atom_site_aniso_U_13
_atom_site_aniso_U_12
Cl1 0.0603(5) 0.0365(4) 0.0448(4) 0.0200(3) 0.0123(3) 0.0093(3)
N1 0.0463(13) 0.0431(13) 0.0304(11) 0.0237(10) 0.0078(10) 0.0097(10)
N2 0.0362(12) 0.0327(11) 0.0220(10) 0.0123(9) 0.0042(8) 0.0068(9)
N3 0.0446(13) 0.0330(11) 0.0220(10) 0.0118(9) 0.0057(9) 0.0072(10)
N4 0.0632(16) 0.0367(13) 0.0307(12) 0.0172(11) 0.0100(11) 0.0069(11)
O1 0.0639(14) 0.0488(12) 0.0254(10) 0.0190(9) 0.0083(9) 0.0095(10)
C1 0.0556(18) 0.0458(16) 0.0249(13) 0.0150(12) 0.0065(12) 0.0078(14)
C2 0.067(2) 0.0329(14) 0.0290(14) 0.0104(11) 0.0056(13) 0.0067(13)
C3 0.0521(16) 0.0328(13) 0.0290(13) 0.0162(11) 0.0069(11) 0.0068(12)
C4 0.0291(12) 0.0317(12) 0.0241(11) 0.0130(10) 0.0041(9) 0.0070(10)
C5 0.0416(14) 0.0321(13) 0.0315(13) 0.0169(11) 0.0076(11) 0.0077(11)
C6 0.0327(12) 0.0302(12) 0.0247(12) 0.0116(10) 0.0049(10) 0.0066(10)
C7 0.0608(19) 0.0322(14) 0.0326(14) 0.0113(12) 0.0090(13) 0.0031(13)
C8 0.0331(13) 0.0403(14) 0.0269(12) 0.0167(11) 0.0052(10) 0.0090(11)
O1W 0.0629(14) 0.0395(11) 0.0384(11) 0.0174(9) 0.0054(10) 0.0086(10)
O2W 0.0667(15) 0.0472(12) 0.0371(11) 0.0231(10) 0.0131(10) 0.0129(11)

loop_
_atom_type_symbol
_atom_type_description
_atom_type_scat_dispersion_real
_atom_type_scat_dispersion_imag
_atom_type_scat_source
C C 0.0033 0.0016 'International Tables Vol C Tables 4.2.6.8 and 6.1.1.4'
H H 0.0000 0.0000 'International Tables Vol C Tables 4.2.6.8 and 6.1.1.4'
N N 0.0061 0.0033 'International Tables Vol C Tables 4.2.6.8 and 6.1.1.4'
O O 0.0106 0.0060 'International Tables Vol C Tables 4.2.6.8 and 6.1.1.4'
Cl Cl 0.1484 0.1585 'International Tables Vol C Tables 4.2.6.8 and 6.1.1.4'

loop_
_geom_angle_atom_site_label_1
_geom_angle_atom_site_label_2
_geom_angle_atom_site_label_3
_geom_angle
C1 N1 C5 123.3(2)
C1 N1 H1N 120(2)
C5 N1 H1N 117(2)
C6 N2 N3 119.1(2)
N2 N3 C8 119.0(2)
N2 N3 H2N 125(2)
C8 N3 H2N 115(2)
C8 N4 H3N 119(2)
C8 N4 H4N 118(2)
H3N N4 H4N 122(3)
N1 C1 C2 118.9(3)
N1 C1 H1 120.6
C2 C1 H1 120.6
C1 C2 C3 119.6(3)
C1 C2 H2 120.2
C3 C2 H2 120.2
C2 C3 C4 120.9(2)
C2 C3 H3 119.6
C4 C3 H3 119.6
C5 C4 C3 116.9(2)
C5 C4 C6 121.7(2)
C3 C4 C6 121.3(2)
N1 C5 C4 120.4(2)
N1 C5 H5 119.8
C4 C5 H5 119.8
N2 C6 C4 113.8(2)
N2 C6 C7 125.7(2)
C4 C6 C7 120.5(2)
C6 C7 H7A 109.5
C6 C7 H7B 109.5
H7A C7 H7B 109.5
C6 C7 H7C 109.5
H7A C7 H7C 109.5
H7B C7 H7C 109.5
O1 C8 N4 124.1(3)
O1 C8 N3 119.1(2)
N4 C8 N3 116.8(2)
H1W O1W H2W 106(3)
H3W O2W H4W 101(3)

loop_
_geom_bond_atom_site_label_1
_geom_bond_atom_site_label_2
_geom_bond_distance
N1 C1 1.328(4)
N1 C5 1.344(3)
N1 H1N 0.860(18)
N2 C6 1.285(3)
N2 N3 1.363(3)
N3 C8 1.373(3)
N3 H2N 0.866(18)
N4 C8 1.337(4)
N4 H3N 0.862(18)
N4 H4N 0.866(18)
O1 C8 1.233(3)
C1 C2 1.371(4)
C1 H1 0.9300
C2 C3 1.378(4)
C2 H2 0.9300
C3 C4 1.396(4)
C3 H3 0.9300
C4 C5 1.380(3)
C4 C6 1.484(3)
C5 H5 0.9300
C6 C7 1.501(4)
C7 H7A 0.9600
C7 H7B 0.9600
C7 H7C 0.9600
O1W H1W 0.924(18)
O1W H2W 0.938(19)
O2W H3W 0.932(19)
O2W H4W 0.932(18)

loop_
_geom_torsion_atom_site_label_1
_geom_torsion_atom_site_label_2
_geom_torsion_atom_site_label_3
_geom_torsion_atom_site_label_4
_geom_torsion
C6 N2 N3 C8 -179.1(2)
C5 N1 C1 C2 0.2(5)
N1 C1 C2 C3 -0.2(5)
C1 C2 C3 C4 0.3(5)
C2 C3 C4 C5 -0.4(4)
C2 C3 C4 C6 179.8(3)
C1 N1 C5 C4 -0.3(4)
C3 C4 C5 N1 0.4(4)
C6 C4 C5 N1 -179.8(2)
N3 N2 C6 C4 179.9(2)
N3 N2 C6 C7 0.3(4)
C5 C4 C6 N2 173.1(2)
C3 C4 C6 N2 -7.1(4)
C5 C4 C6 C7 -7.3(4)
C3 C4 C6 C7 172.5(3)
N2 N3 C8 O1 -178.8(2)
N2 N3 C8 N4 2.3(4)
